data_7109648
loop_
_publ_author_name
'Megumi Okuhata'
'Yusuke Funasako'
'Kazuyuki Takahashi'
'Tomoyuki Mochida'

_publ_section_title
;
 A spin-crossover ionic liquid from the cationic iron(III) Schiff base
 complex
;
_journal_name_full Chem.Commun.
_journal_page_first 7662
_journal_paper_doi 10.1039/c3cc44199g
_journal_volume 49
_journal_year 2013
_chemical_formula_moiety 'C26 H42 Fe N6 O2, F6 P'
_chemical_formula_sum 'C26 H42 F6 Fe N6 O2 P'
_chemical_formula_weight 671.48
_chemical_name_systematic
;
 ?
;
_space_group_IT_number 88
_symmetry_cell_setting tetragonal
_symmetry_space_group_name_Hall '-I 4ad'
_symmetry_space_group_name_H-M 'I 41/a :2'
_atom_sites_solution_hydrogens geom
_atom_sites_solution_primary direct
_atom_sites_solution_secondary difmap
_audit_creation_method SHELXL-97
_cell_angle_alpha 90.00
_cell_angle_beta 90.00
_cell_angle_gamma 90.00
_cell_formula_units_Z 32
_cell_length_a 25.255(3)
_cell_length_b 25.255(3)
_cell_length_c 39.511(4)
_cell_measurement_reflns_used 9842
_cell_measurement_temperature 100
_cell_measurement_theta_max 27.42
_cell_measurement_theta_min 2.28
_cell_volume 25201(5)
_computing_cell_refinement 'APEX2 (Bruker AXS, 2006)'
_computing_data_collection 'APEX2 (Bruker AXS, 2006)'
_computing_data_reduction 'SAINT (Bruker AXS, 2004)'
_computing_molecular_graphics 'XSHEL (Bruker AXS,2002)'
_computing_publication_material 'XCIF (Bruker AXS, 2001)'
_computing_structure_refinement 'SHELXL-97 (Sheldrick, 1997)'
_computing_structure_solution 'SHELXS-97 (Sheldrick, 1997)'
_diffrn_ambient_temperature 100
_diffrn_detector_area_resol_mean 8.333
_diffrn_measured_fraction_theta_full 0.999
_diffrn_measured_fraction_theta_max 0.999
_diffrn_measurement_device_type 'Bruker APEXII CCD area detector'
_diffrn_measurement_method 'phi and omega scans'
_diffrn_radiation_monochromator 'Bruker Helios multilayer confocal mirror'
_diffrn_radiation_source 'Bruker TXS fine-focus rotating anode'
_diffrn_radiation_type MoK\a
_diffrn_radiation_wavelength 0.71073
_diffrn_reflns_av_R_equivalents 0.0264
_diffrn_reflns_av_sigmaI/netI 0.0185
_diffrn_reflns_limit_h_max 30
_diffrn_reflns_limit_h_min -19
_diffrn_reflns_limit_k_max 30
_diffrn_reflns_limit_k_min -29
_diffrn_reflns_limit_l_max 47
_diffrn_reflns_limit_l_min -46
_diffrn_reflns_number 60475
_diffrn_reflns_theta_full 25.02
_diffrn_reflns_theta_max 25.02
_diffrn_reflns_theta_min 0.96
_exptl_absorpt_coefficient_mu 0.599
_exptl_absorpt_correction_T_max 0.8598
_exptl_absorpt_correction_T_min 0.7956
_exptl_absorpt_correction_type empirical
_exptl_absorpt_process_details
;
SADABS Sheldrick 1996
;
_exptl_crystal_colour black
_exptl_crystal_density_diffrn 1.416
_exptl_crystal_density_method 'not measured'
_exptl_crystal_description block
_exptl_crystal_F_000 11232
_exptl_crystal_size_max 0.40
_exptl_crystal_size_mid 0.34
_exptl_crystal_size_min 0.26
_refine_diff_density_max 0.711
_refine_diff_density_min -0.473
_refine_diff_density_rms 0.058
_refine_ls_extinction_method none
_refine_ls_goodness_of_fit_ref 1.017
_refine_ls_hydrogen_treatment constr
_refine_ls_matrix_type full
_refine_ls_number_parameters 769
_refine_ls_number_reflns 11115
_refine_ls_number_restraints 0
_refine_ls_restrained_S_all 1.017
_refine_ls_R_factor_all 0.0457
_refine_ls_R_factor_gt 0.0390
_refine_ls_shift/su_max 0.003
_refine_ls_shift/su_mean 0.000
_refine_ls_structure_factor_coef Fsqd
_refine_ls_weighting_details
;
calc w=1/[\s^2^(Fo^2^)+(0.0456P)^2^+75.1697P] where
P=(Fo^2^+2Fc^2^)/3
;
_refine_ls_weighting_scheme calc
_refine_ls_wR_factor_gt 0.0970
_refine_ls_wR_factor_ref 0.1028
_reflns_number_gt 9762
_reflns_number_total 11115
_reflns_threshold_expression >2\s(I)
_cod_data_source_file c3cc44199g.txt
_cod_data_source_block 1-PF6_100K
_cod_original_cell_volume 25201(4)
_cod_original_sg_symbol_H-M 'I 41/a '
_cod_database_code 7109648

loop_
_symmetry_equiv_pos_as_xyz
'x, y, z'
'-x+1/2, -y, z+1/2'
'-y+3/4, x+1/4, z+1/4'
'y+3/4, -x+3/4, z+3/4'
'x+1/2, y+1/2, z+1/2'
'-x+1, -y+1/2, z+1'
'-y+5/4, x+3/4, z+3/4'
'y+5/4, -x+5/4, z+5/4'
'-x, -y, -z'
'x-1/2, y, -z-1/2'
'y-3/4, -x-1/4, -z-1/4'
'-y-3/4, x-3/4, -z-3/4'
'-x+1/2, -y+1/2, -z+1/2'
'x, y+1/2, -z'
'y-1/4, -x+1/4, -z+1/4'
'-y-1/4, x-1/4, -z-1/4'

loop_
_atom_site_label
_atom_site_type_symbol
_atom_site_fract_x
_atom_site_fract_y
_atom_site_fract_z
_atom_site_U_iso_or_equiv
_atom_site_adp_type
_atom_site_occupancy
_atom_site_symmetry_multiplicity
_atom_site_calc_flag
_atom_site_refinement_flags
C1 C -0.04648(10) 0.63531(12) 0.01896(7) 0.0339(6) Uani 1 1 d .
H1A H -0.0726 0.6259 0.0363 0.051 Uiso 1 1 calc R
H1B H -0.0576 0.6209 -0.0029 0.051 Uiso 1 1 calc R
H1C H -0.0438 0.6739 0.0174 0.051 Uiso 1 1 calc R
C2 C 0.00670(9) 0.61253(10) 0.02846(6) 0.0236(5) Uani 1 1 d .
C3 C 0.02776(10) 0.57168(10) 0.00951(6) 0.0259(5) Uani 1 1 d .
H3 H 0.0048 0.5543 -0.0060 0.031 Uiso 1 1 calc R
C4 C 0.08067(10) 0.55369(9) 0.01133(6) 0.0236(5) Uani 1 1 d .
C5 C 0.09986(11) 0.51704(11) -0.01650(6) 0.0322(6) Uani 1 1 d .
H5A H 0.1263 0.5354 -0.0304 0.048 Uiso 1 1 calc R
H5B H 0.0698 0.5066 -0.0307 0.048 Uiso 1 1 calc R
H5C H 0.1158 0.4854 -0.0064 0.048 Uiso 1 1 calc R
C6 C 0.17006(9) 0.55895(10) 0.03472(6) 0.0256(5) Uani 1 1 d .
H6A H 0.1890 0.5898 0.0251 0.031 Uiso 1 1 calc R
H6B H 0.1776 0.5276 0.0205 0.031 Uiso 1 1 calc R
C7 C 0.18832(9) 0.54908(9) 0.07068(6) 0.0237(5) Uani 1 1 d .
H7A H 0.1822 0.5116 0.0769 0.028 Uiso 1 1 calc R
H7B H 0.2266 0.5567 0.0728 0.028 Uiso 1 1 calc R
C8 C 0.22359(10) 0.56453(11) 0.13687(7) 0.0319(6) Uani 1 1 d .
H8A H 0.2217 0.5264 0.1324 0.048 Uiso 1 1 calc R
H8B H 0.2275 0.5704 0.1613 0.048 Uiso 1 1 calc R
H8C H 0.2541 0.5796 0.1250 0.048 Uiso 1 1 calc R
C9 C 0.17342(9) 0.59097(9) 0.12457(6) 0.0221(5) Uani 1 1 d .
C10 C 0.14455(10) 0.62189(9) 0.14814(6) 0.0244(5) Uani 1 1 d .
H10 H 0.1590 0.6250 0.1702 0.029 Uiso 1 1 calc R
C11 C 0.09718(9) 0.64807(9) 0.14202(6) 0.0205(5) Uani 1 1 d .
C12 C 0.07093(10) 0.67873(10) 0.16995(6) 0.0273(5) Uani 1 1 d .
H12A H 0.0782 0.7166 0.1670 0.041 Uiso 1 1 calc R
H12B H 0.0849 0.6670 0.1918 0.041 Uiso 1 1 calc R
H12C H 0.0326 0.6726 0.1692 0.041 Uiso 1 1 calc R
C13 C 0.16438(9) 0.70354(9) 0.07323(6) 0.0240(5) Uani 1 1 d .
H13 H 0.1788 0.6949 0.0947 0.029 Uiso 1 1 calc R
C14 C 0.11927(10) 0.70026(10) 0.02717(6) 0.0293(6) Uani 1 1 d .
H14 H 0.0954 0.6886 0.0101 0.035 Uiso 1 1 calc R
C15 C 0.14825(10) 0.74533(11) 0.02598(7) 0.0318(6) Uani 1 1 d .
H15 H 0.1488 0.7706 0.0082 0.038 Uiso 1 1 calc R
C16 C 0.21525(11) 0.78761(10) 0.06666(8) 0.0355(6) Uani 1 1 d .
H16A H 0.2513 0.7722 0.0657 0.043 Uiso 1 1 calc R
H16B H 0.2078 0.7972 0.0905 0.043 Uiso 1 1 calc R
C17 C 0.21393(13) 0.83772(11) 0.04508(8) 0.0416(7) Uani 1 1 d .
H17A H 0.2208 0.8284 0.0212 0.050 Uiso 1 1 calc R
H17B H 0.1783 0.8539 0.0464 0.050 Uiso 1 1 calc R
C18 C 0.25515(13) 0.87775(12) 0.05695(9) 0.0504(8) Uani 1 1 d .
H18A H 0.2463 0.9128 0.0473 0.060 Uiso 1 1 calc R
H18B H 0.2531 0.8807 0.0819 0.060 Uiso 1 1 calc R
C19 C 0.31087(14) 0.86402(14) 0.04728(10) 0.0580(9) Uani 1 1 d .
H19A H 0.3204 0.8298 0.0572 0.087 Uiso 1 1 calc R
H19B H 0.3350 0.8914 0.0557 0.087 Uiso 1 1 calc R
H19C H 0.3136 0.8619 0.0226 0.087 Uiso 1 1 calc R
C20 C 0.06078(9) 0.49879(9) 0.09339(6) 0.0211(5) Uani 1 1 d .
H20 H 0.0916 0.4824 0.0845 0.025 Uiso 1 1 calc R
C21 C 0.00268(9) 0.55764(10) 0.10767(6) 0.0261(5) Uani 1 1 d .
H21 H -0.0146 0.5907 0.1107 0.031 Uiso 1 1 calc R
C22 C -0.01632(10) 0.50998(10) 0.11754(7) 0.0282(5) Uani 1 1 d .
H22 H -0.0491 0.5034 0.1285 0.034 Uiso 1 1 calc R
C23 C 0.01618(10) 0.41526(9) 0.11321(6) 0.0244(5) Uani 1 1 d .
H23A H 0.0011 0.4079 0.1359 0.029 Uiso 1 1 calc R
H23B H 0.0518 0.3990 0.1122 0.029 Uiso 1 1 calc R
C24 C -0.01891(10) 0.39029(10) 0.08629(6) 0.0285(5) Uani 1 1 d .
H24A H -0.0546 0.4063 0.0875 0.034 Uiso 1 1 calc R
H24B H -0.0041 0.3983 0.0637 0.034 Uiso 1 1 calc R
C25 C -0.02379(11) 0.33074(10) 0.09030(7) 0.0304(6) Uani 1 1 d .
H25A H -0.0396 0.3228 0.1126 0.037 Uiso 1 1 calc R
H25B H 0.0120 0.3148 0.0897 0.037 Uiso 1 1 calc R
C26 C -0.05752(12) 0.30568(12) 0.06279(8) 0.0434(7) Uani 1 1 d .
H26A H -0.0926 0.3223 0.0626 0.065 Uiso 1 1 calc R
H26B H -0.0613 0.2677 0.0673 0.065 Uiso 1 1 calc R
H26C H -0.0405 0.3108 0.0408 0.065 Uiso 1 1 calc R
C27 C 0.45833(10) 0.31064(10) 0.14459(6) 0.0272(5) Uani 1 1 d .
H27A H 0.4546 0.2753 0.1346 0.041 Uiso 1 1 calc R
H27B H 0.4471 0.3095 0.1683 0.041 Uiso 1 1 calc R
H27C H 0.4954 0.3219 0.1433 0.041 Uiso 1 1 calc R
C28 C 0.42414(9) 0.34944(9) 0.12543(6) 0.0200(5) Uani 1 1 d .
C29 C 0.37548(9) 0.36465(9) 0.13857(6) 0.0223(5) Uani 1 1 d .
H29 H 0.3658 0.3498 0.1598 0.027 Uiso 1 1 calc R
C30 C 0.33885(9) 0.39987(9) 0.12375(6) 0.0199(5) Uani 1 1 d .
C31 C 0.28941(10) 0.41295(10) 0.14373(6) 0.0277(5) Uani 1 1 d .
H31A H 0.2877 0.4512 0.1477 0.042 Uiso 1 1 calc R
H31B H 0.2904 0.3944 0.1655 0.042 Uiso 1 1 calc R
H31C H 0.2581 0.4017 0.1310 0.042 Uiso 1 1 calc R
C32 C 0.30843(9) 0.45956(9) 0.07998(6) 0.0233(5) Uani 1 1 d .
H32A H 0.3154 0.4951 0.0896 0.028 Uiso 1 1 calc R
H32B H 0.2719 0.4491 0.0860 0.028 Uiso 1 1 calc R
C33 C 0.31466(9) 0.46101(10) 0.04185(6) 0.0252(5) Uani 1 1 d .
H33A H 0.2928 0.4329 0.0313 0.030 Uiso 1 1 calc R
H33B H 0.3028 0.4957 0.0330 0.030 Uiso 1 1 calc R
C34 C 0.35804(11) 0.50508(12) -0.01799(7) 0.0380(7) Uani 1 1 d .
H34A H 0.3251 0.4867 -0.0238 0.057 Uiso 1 1 calc R
H34B H 0.3780 0.5126 -0.0387 0.057 Uiso 1 1 calc R
H34C H 0.3497 0.5384 -0.0064 0.057 Uiso 1 1 calc R
C35 C 0.39092(10) 0.47041(10) 0.00512(6) 0.0262(5) Uani 1 1 d .
C36 C 0.44277(10) 0.45762(10) -0.00557(6) 0.0291(6) Uani 1 1 d .
H36 H 0.4556 0.4752 -0.0252 0.035 Uiso 1 1 calc R
C37 C 0.47638(10) 0.42203(10) 0.00974(6) 0.0249(5) Uani 1 1 d .
C38 C 0.52892(11) 0.40846(11) -0.00580(7) 0.0338(6) Uani 1 1 d .
H38A H 0.5571 0.4144 0.0108 0.051 Uiso 1 1 calc R
H38B H 0.5350 0.4309 -0.0256 0.051 Uiso 1 1 calc R
H38C H 0.5289 0.3712 -0.0127 0.051 Uiso 1 1 calc R
C39 C 0.32528(9) 0.32489(9) 0.04984(6) 0.0241(5) Uani 1 1 d .
H39 H 0.2979 0.3422 0.0621 0.029 Uiso 1 1 calc R
C40 C 0.40097(10) 0.30618(9) 0.02766(6) 0.0265(5) Uani 1 1 d .
H40 H 0.4373 0.3081 0.0214 0.032 Uiso 1 1 calc R
C41 C 0.36723(10) 0.26686(10) 0.01902(6) 0.0282(5) Uani 1 1 d .
H41 H 0.3752 0.2366 0.0057 0.034 Uiso 1 1 calc R
C42 C 0.27048(10) 0.24731(10) 0.03122(7) 0.0288(6) Uani 1 1 d .
H42A H 0.2626 0.2398 0.0071 0.035 Uiso 1 1 calc R
H42B H 0.2407 0.2683 0.0405 0.035 Uiso 1 1 calc R
C43 C 0.27415(10) 0.19552(10) 0.05026(7) 0.0289(6) Uani 1 1 d .
H43A H 0.2849 0.2024 0.0740 0.035 Uiso 1 1 calc R
H43B H 0.3015 0.1728 0.0397 0.035 Uiso 1 1 calc R
C44 C 0.22088(11) 0.16682(11) 0.04988(7) 0.0347(6) Uani 1 1 d .
H44A H 0.1939 0.1897 0.0607 0.042 Uiso 1 1 calc R
H44B H 0.2100 0.1609 0.0261 0.042 Uiso 1 1 calc R
C45 C 0.22252(14) 0.11376(13) 0.06820(9) 0.0515(8) Uani 1 1 d .
H45A H 0.2473 0.0900 0.0566 0.077 Uiso 1 1 calc R
H45B H 0.1871 0.0979 0.0682 0.077 Uiso 1 1 calc R
H45C H 0.2342 0.1192 0.0916 0.077 Uiso 1 1 calc R
C46 C 0.43239(10) 0.51935(9) 0.09170(6) 0.0246(5) Uani 1 1 d .
H46 H 0.3977 0.5331 0.0887 0.030 Uiso 1 1 calc R
C47 C 0.50019(9) 0.46744(10) 0.09132(6) 0.0256(5) Uani 1 1 d .
H47 H 0.5219 0.4372 0.0880 0.031 Uiso 1 1 calc R
C48 C 0.51641(10) 0.51399(10) 0.10461(6) 0.0285(6) Uani 1 1 d .
H48 H 0.5511 0.5224 0.1122 0.034 Uiso 1 1 calc R
C49 C 0.47017(12) 0.60094(11) 0.11952(8) 0.0398(7) Uani 1 1 d .
H49A H 0.4943 0.6027 0.1393 0.048 Uiso 1 1 calc R
H49B H 0.4337 0.6069 0.1279 0.048 Uiso 1 1 calc R
C50 C 0.48412(13) 0.64485(12) 0.09572(8) 0.0443(7) Uani 1 1 d .
H50A H 0.4594 0.6439 0.0763 0.053 Uiso 1 1 calc R
H50B H 0.4789 0.6791 0.1075 0.053 Uiso 1 1 calc R
C51 C 0.53912(14) 0.64271(13) 0.08263(8) 0.0471(8) Uani 1 1 d .
H51A H 0.5432 0.6114 0.0678 0.056 Uiso 1 1 calc R
H51B H 0.5641 0.6388 0.1018 0.056 Uiso 1 1 calc R
C52 C 0.55310(15) 0.69426(16) 0.06215(9) 0.0579(9) Uani 1 1 d .
H52A H 0.5268 0.6996 0.0442 0.087 Uiso 1 1 calc R
H52B H 0.5883 0.6905 0.0520 0.087 Uiso 1 1 calc R
H52C H 0.5528 0.7248 0.0774 0.087 Uiso 1 1 calc R
N1 N 0.11284(8) 0.56934(7) 0.03552(5) 0.0209(4) Uani 1 1 d .
N2 N 0.15782(7) 0.58422(7) 0.09324(5) 0.0191(4) Uani 1 1 d .
N3 N 0.05123(7) 0.55037(7) 0.09242(5) 0.0197(4) Uani 1 1 d .
N4 N 0.02095(8) 0.47288(8) 0.10862(5) 0.0224(4) Uani 1 1 d .
N5 N 0.12965(7) 0.67395(7) 0.05684(5) 0.0206(4) Uani 1 1 d .
N6 N 0.17662(8) 0.74739(8) 0.05555(5) 0.0250(4) Uani 1 1 d .
N7 N 0.34648(7) 0.42089(7) 0.09368(5) 0.0183(4) Uani 1 1 d .
N8 N 0.37087(8) 0.45261(8) 0.03366(5) 0.0217(4) Uani 1 1 d .
N9 N 0.37426(8) 0.34309(8) 0.04697(5) 0.0208(4) Uani 1 1 d .
N10 N 0.31930(8) 0.27901(8) 0.03327(5) 0.0243(4) Uani 1 1 d .
N11 N 0.44693(7) 0.47085(8) 0.08333(5) 0.0209(4) Uani 1 1 d .
N12 N 0.47305(8) 0.54689(8) 0.10503(5) 0.0284(5) Uani 1 1 d .
O1 O 0.02960(6) 0.63542(6) 0.05367(4) 0.0220(3) Uani 1 1 d .
O2 O 0.07252(6) 0.64879(6) 0.11347(4) 0.0203(3) Uani 1 1 d .
O3 O 0.44353(6) 0.36578(6) 0.09731(4) 0.0214(3) Uani 1 1 d .
O4 O 0.46645(6) 0.39621(6) 0.03722(4) 0.0232(4) Uani 1 1 d .
F1 F 0.31856(9) 0.71031(7) 0.05115(6) 0.0724(7) Uani 1 1 d .
F2 F 0.28297(9) 0.63873(12) 0.02603(6) 0.0849(8) Uani 1 1 d .
F3 F 0.32693(9) 0.58596(7) 0.06125(6) 0.0668(6) Uani 1 1 d .
F4 F 0.35923(11) 0.65812(12) 0.08781(7) 0.0958(9) Uani 1 1 d .
F5 F 0.37028(9) 0.64665(8) 0.03081(7) 0.0828(8) Uani 1 1 d .
F6 F 0.27291(8) 0.64968(7) 0.08094(5) 0.0564(5) Uani 1 1 d .
F7 F 0.19548(8) 0.41362(8) 0.04227(5) 0.0588(5) Uani 1 1 d .
F8 F 0.10802(7) 0.40595(7) 0.05053(4) 0.0469(5) Uani 1 1 d .
F9 F 0.12330(8) 0.33923(7) 0.08724(6) 0.0645(6) Uani 1 1 d .
F10 F 0.21095(7) 0.34723(8) 0.07862(4) 0.0522(5) Uani 1 1 d .
F11 F 0.15639(7) 0.33523(7) 0.03390(5) 0.0544(5) Uani 1 1 d .
F12 F 0.16253(7) 0.41746(6) 0.09495(4) 0.0409(4) Uani 1 1 d .
P1 P 0.32244(3) 0.64789(3) 0.055849(18) 0.02830(15) Uani 1 1 d .
P2 P 0.15904(2) 0.37592(2) 0.064347(16) 0.02287(14) Uani 1 1 d .
Fe1 Fe 0.093065(12) 0.609859(12) 0.074033(8) 0.01707(9) Uani 1 1 d .
Fe2 Fe 0.406837(12) 0.408848(13) 0.065402(8) 0.01778(9) Uani 1 1 d .

loop_
_atom_site_aniso_label
_atom_site_aniso_U_11
_atom_site_aniso_U_22
_atom_site_aniso_U_33
_atom_site_aniso_U_23
_atom_site_aniso_U_13
_atom_site_aniso_U_12
C1 0.0242(13) 0.0502(17) 0.0275(13) -0.0011(12) -0.0051(11) 0.0047(12)
C2 0.0225(12) 0.0295(13) 0.0189(12) 0.0044(10) -0.0011(9) -0.0019(10)
C3 0.0266(13) 0.0320(13) 0.0191(12) -0.0006(10) -0.0030(10) -0.0052(10)
C4 0.0300(13) 0.0215(12) 0.0193(12) 0.0005(9) 0.0042(10) -0.0038(10)
C5 0.0377(15) 0.0337(14) 0.0253(13) -0.0096(11) 0.0043(11) -0.0028(11)
C6 0.0216(12) 0.0270(13) 0.0282(13) -0.0049(10) 0.0065(10) 0.0019(10)
C7 0.0184(12) 0.0199(12) 0.0327(13) -0.0021(10) 0.0017(10) 0.0028(9)
C8 0.0259(13) 0.0396(15) 0.0302(14) 0.0064(11) -0.0041(11) 0.0067(11)
C9 0.0199(12) 0.0197(12) 0.0267(13) 0.0062(9) -0.0017(9) -0.0016(9)
C10 0.0270(13) 0.0260(13) 0.0201(12) 0.0019(10) -0.0038(10) -0.0022(10)
C11 0.0242(12) 0.0171(11) 0.0201(11) 0.0013(9) -0.0001(9) -0.0052(9)
C12 0.0322(14) 0.0272(13) 0.0223(12) -0.0018(10) 0.0018(10) -0.0008(10)
C13 0.0236(12) 0.0223(12) 0.0261(12) 0.0021(10) -0.0004(10) 0.0012(9)
C14 0.0298(14) 0.0348(14) 0.0233(13) 0.0073(11) -0.0031(10) -0.0029(11)
C15 0.0305(14) 0.0336(14) 0.0313(14) 0.0140(11) 0.0012(11) 0.0006(11)
C16 0.0288(14) 0.0270(14) 0.0508(17) -0.0008(12) 0.0027(12) -0.0045(11)
C17 0.0498(18) 0.0310(15) 0.0440(17) 0.0000(13) 0.0128(14) -0.0077(13)
C18 0.056(2) 0.0336(16) 0.061(2) -0.0060(15) 0.0165(17) -0.0119(14)
C19 0.050(2) 0.052(2) 0.072(2) 0.0017(18) 0.0033(18) -0.0074(16)
C20 0.0183(11) 0.0222(12) 0.0228(12) 0.0006(9) 0.0012(9) 0.0001(9)
C21 0.0194(12) 0.0265(13) 0.0325(14) -0.0023(10) 0.0044(10) 0.0040(10)
C22 0.0190(12) 0.0319(14) 0.0335(14) -0.0014(11) 0.0079(10) 0.0011(10)
C23 0.0248(12) 0.0225(12) 0.0258(13) 0.0050(10) 0.0013(10) -0.0015(9)
C24 0.0286(13) 0.0276(13) 0.0292(13) 0.0054(11) -0.0042(11) -0.0034(10)
C25 0.0327(14) 0.0286(14) 0.0300(14) 0.0015(11) -0.0028(11) -0.0020(11)
C26 0.0457(18) 0.0334(16) 0.0512(18) -0.0004(13) -0.0132(14) -0.0078(13)
C27 0.0252(13) 0.0242(13) 0.0321(13) 0.0085(10) -0.0004(10) 0.0004(10)
C28 0.0226(12) 0.0151(11) 0.0223(12) -0.0001(9) -0.0033(9) -0.0032(9)
C29 0.0249(12) 0.0214(12) 0.0205(12) 0.0047(9) 0.0017(9) -0.0017(9)
C30 0.0191(11) 0.0184(11) 0.0221(12) -0.0017(9) 0.0023(9) -0.0029(9)
C31 0.0260(13) 0.0313(14) 0.0260(13) 0.0002(10) 0.0062(10) 0.0023(10)
C32 0.0178(11) 0.0228(12) 0.0291(13) 0.0034(10) 0.0004(10) 0.0040(9)
C33 0.0189(12) 0.0290(13) 0.0278(13) 0.0053(10) -0.0026(10) 0.0019(10)
C34 0.0352(15) 0.0473(17) 0.0314(15) 0.0180(13) -0.0049(12) -0.0036(13)
C35 0.0290(13) 0.0269(13) 0.0228(12) 0.0060(10) -0.0040(10) -0.0052(10)
C36 0.0322(14) 0.0333(14) 0.0216(12) 0.0053(10) 0.0052(10) -0.0059(11)
C37 0.0262(13) 0.0270(13) 0.0216(12) -0.0032(10) 0.0048(10) -0.0065(10)
C38 0.0324(14) 0.0379(15) 0.0311(14) -0.0005(12) 0.0129(11) -0.0011(12)
C39 0.0229(12) 0.0235(12) 0.0260(12) -0.0016(10) 0.0014(10) 0.0006(10)
C40 0.0268(13) 0.0237(12) 0.0290(13) -0.0003(10) 0.0046(10) 0.0031(10)
C41 0.0308(14) 0.0239(13) 0.0300(13) -0.0034(10) 0.0032(11) 0.0043(10)
C42 0.0221(12) 0.0265(13) 0.0378(15) -0.0036(11) -0.0049(11) -0.0012(10)
C43 0.0284(13) 0.0278(13) 0.0306(14) -0.0024(11) -0.0037(11) -0.0032(10)
C44 0.0299(14) 0.0346(15) 0.0396(15) -0.0033(12) -0.0010(12) -0.0080(11)
C45 0.053(2) 0.0465(19) 0.055(2) 0.0087(15) -0.0082(16) -0.0211(15)
C46 0.0219(12) 0.0239(12) 0.0280(13) 0.0032(10) -0.0035(10) -0.0011(10)
C47 0.0195(12) 0.0323(14) 0.0251(13) 0.0030(10) -0.0005(10) 0.0022(10)
C48 0.0223(12) 0.0326(14) 0.0304(13) 0.0052(11) -0.0063(10) -0.0042(10)
C49 0.0422(16) 0.0264(14) 0.0509(18) -0.0036(13) -0.0113(14) -0.0043(12)
C50 0.0547(19) 0.0397(17) 0.0386(16) -0.0029(13) -0.0034(14) -0.0065(14)
C51 0.060(2) 0.0472(18) 0.0335(16) -0.0031(14) -0.0032(14) -0.0007(15)
C52 0.056(2) 0.077(3) 0.0414(18) 0.0051(17) 0.0007(16) -0.0160(18)
N1 0.0208(10) 0.0207(10) 0.0213(10) -0.0008(8) 0.0025(8) 0.0004(8)
N2 0.0183(10) 0.0165(9) 0.0226(10) 0.0004(8) 0.0009(8) 0.0000(7)
N3 0.0170(9) 0.0216(10) 0.0205(10) -0.0014(8) 0.0007(8) 0.0012(8)
N4 0.0201(10) 0.0229(10) 0.0242(10) 0.0012(8) 0.0019(8) -0.0008(8)
N5 0.0199(10) 0.0204(10) 0.0216(10) 0.0006(8) 0.0001(8) 0.0032(8)
N6 0.0219(10) 0.0206(10) 0.0326(11) 0.0029(9) 0.0039(9) 0.0009(8)
N7 0.0162(9) 0.0176(9) 0.0212(10) 0.0011(8) 0.0003(7) 0.0008(7)
N8 0.0201(10) 0.0231(10) 0.0220(10) 0.0032(8) -0.0014(8) -0.0013(8)
N9 0.0218(10) 0.0213(10) 0.0192(10) 0.0022(8) 0.0010(8) 0.0016(8)
N10 0.0235(11) 0.0224(10) 0.0271(11) -0.0010(8) -0.0021(8) 0.0001(8)
N11 0.0189(10) 0.0240(10) 0.0199(10) 0.0033(8) -0.0002(8) -0.0008(8)
N12 0.0274(11) 0.0256(11) 0.0323(12) 0.0028(9) -0.0062(9) -0.0033(9)
O1 0.0210(8) 0.0239(8) 0.0212(8) -0.0004(7) -0.0027(7) 0.0025(6)
O2 0.0221(8) 0.0183(8) 0.0207(8) -0.0011(6) -0.0001(6) 0.0025(6)
O3 0.0194(8) 0.0232(8) 0.0215(8) 0.0036(7) 0.0018(6) 0.0019(6)
O4 0.0211(8) 0.0270(9) 0.0216(8) 0.0013(7) 0.0046(7) -0.0002(7)
F1 0.0776(15) 0.0309(10) 0.1088(18) 0.0138(11) 0.0401(13) 0.0052(9)
F2 0.0694(15) 0.132(2) 0.0537(13) 0.0047(14) -0.0249(11) -0.0085(15)
F3 0.0770(15) 0.0271(10) 0.0962(17) 0.0097(10) 0.0147(12) 0.0110(9)
F4 0.0814(18) 0.111(2) 0.095(2) -0.0183(16) -0.0437(15) -0.0026(15)
F5 0.0629(14) 0.0563(13) 0.129(2) -0.0012(13) 0.0637(15) 0.0038(11)
F6 0.0626(12) 0.0474(11) 0.0591(12) 0.0001(9) 0.0307(10) -0.0016(9)
F7 0.0574(12) 0.0660(13) 0.0531(11) 0.0124(10) 0.0131(9) -0.0188(10)
F8 0.0421(10) 0.0546(11) 0.0441(10) -0.0197(8) -0.0204(8) 0.0245(8)
F9 0.0608(13) 0.0435(11) 0.0893(16) 0.0134(10) 0.0300(11) -0.0092(9)
F10 0.0445(10) 0.0654(12) 0.0466(10) -0.0038(9) -0.0068(8) 0.0339(9)
F11 0.0513(11) 0.0510(11) 0.0609(12) -0.0355(9) -0.0127(9) 0.0177(9)
F12 0.0464(10) 0.0426(9) 0.0338(9) -0.0133(7) -0.0141(7) 0.0143(7)
P1 0.0257(3) 0.0233(3) 0.0360(4) 0.0029(3) 0.0033(3) 0.0020(3)
P2 0.0194(3) 0.0224(3) 0.0268(3) -0.0021(3) -0.0011(2) 0.0024(2)
Fe1 0.01669(17) 0.01698(17) 0.01755(17) -0.00021(12) -0.00059(12) 0.00162(12)
Fe2 0.01626(17) 0.01991(17) 0.01717(17) 0.00202(13) 0.00136(12) 0.00044(12)

loop_
_atom_type_symbol
_atom_type_description
_atom_type_scat_dispersion_real
_atom_type_scat_dispersion_imag
_atom_type_scat_source
C C 0.0033 0.0016 'International Tables Vol C Tables 4.2.6.8 and 6.1.1.4'
H H 0.0000 0.0000 'International Tables Vol C Tables 4.2.6.8 and 6.1.1.4'
N N 0.0061 0.0033 'International Tables Vol C Tables 4.2.6.8 and 6.1.1.4'
O O 0.0106 0.0060 'International Tables Vol C Tables 4.2.6.8 and 6.1.1.4'
F F 0.0171 0.0103 'International Tables Vol C Tables 4.2.6.8 and 6.1.1.4'
P P 0.1023 0.0942 'International Tables Vol C Tables 4.2.6.8 and 6.1.1.4'
Fe Fe 0.3463 0.8444 'International Tables Vol C Tables 4.2.6.8 and 6.1.1.4'

loop_
_geom_angle_atom_site_label_1
_geom_angle_atom_site_label_2
_geom_angle_atom_site_label_3
_geom_angle
C2 C1 H1A 109.5
C2 C1 H1B 109.5
H1A C1 H1B 109.5
C2 C1 H1C 109.5
H1A C1 H1C 109.5
H1B C1 H1C 109.5
O1 C2 C3 125.5(2)
O1 C2 C1 114.9(2)
C3 C2 C1 119.5(2)
C2 C3 C4 125.2(2)
C2 C3 H3 117.4
C4 C3 H3 117.4
N1 C4 C3 121.6(2)
N1 C4 C5 120.9(2)
C3 C4 C5 117.5(2)
C4 C5 H5A 109.5
C4 C5 H5B 109.5
H5A C5 H5B 109.5
C4 C5 H5C 109.5
H5A C5 H5C 109.5
H5B C5 H5C 109.5
N1 C6 C7 107.98(19)
N1 C6 H6A 110.1
C7 C6 H6A 110.1
N1 C6 H6B 110.1
C7 C6 H6B 110.1
H6A C6 H6B 108.4
N2 C7 C6 107.99(18)
N2 C7 H7A 110.1
C6 C7 H7A 110.1
N2 C7 H7B 110.1
C6 C7 H7B 110.1
H7A C7 H7B 108.4
C9 C8 H8A 109.5
C9 C8 H8B 109.5
H8A C8 H8B 109.5
C9 C8 H8C 109.5
H8A C8 H8C 109.5
H8B C8 H8C 109.5
N2 C9 C10 122.5(2)
N2 C9 C8 119.9(2)
C10 C9 C8 117.6(2)
C11 C10 C9 126.3(2)
C11 C10 H10 116.9
C9 C10 H10 116.9
O2 C11 C10 125.1(2)
O2 C11 C12 115.0(2)
C10 C11 C12 119.9(2)
C11 C12 H12A 109.5
C11 C12 H12B 109.5
H12A C12 H12B 109.5
C11 C12 H12C 109.5
H12A C12 H12C 109.5
H12B C12 H12C 109.5
N5 C13 N6 111.3(2)
N5 C13 H13 124.3
N6 C13 H13 124.3
C15 C14 N5 109.5(2)
C15 C14 H14 125.3
N5 C14 H14 125.3
C14 C15 N6 106.5(2)
C14 C15 H15 126.7
N6 C15 H15 126.7
N6 C16 C17 113.0(2)
N6 C16 H16A 109.0
C17 C16 H16A 109.0
N6 C16 H16B 109.0
C17 C16 H16B 109.0
H16A C16 H16B 107.8
C18 C17 C16 111.3(3)
C18 C17 H17A 109.4
C16 C17 H17A 109.4
C18 C17 H17B 109.4
C16 C17 H17B 109.4
H17A C17 H17B 108.0
C19 C18 C17 114.2(3)
C19 C18 H18A 108.7
C17 C18 H18A 108.7
C19 C18 H18B 108.7
C17 C18 H18B 108.7
H18A C18 H18B 107.6
C18 C19 H19A 109.5
C18 C19 H19B 109.5
H19A C19 H19B 109.5
C18 C19 H19C 109.5
H19A C19 H19C 109.5
H19B C19 H19C 109.5
N3 C20 N4 110.8(2)
N3 C20 H20 124.6
N4 C20 H20 124.6
C22 C21 N3 108.8(2)
C22 C21 H21 125.6
N3 C21 H21 125.6
C21 C22 N4 106.8(2)
C21 C22 H22 126.6
N4 C22 H22 126.6
N4 C23 C24 111.81(19)
N4 C23 H23A 109.3
C24 C23 H23A 109.3
N4 C23 H23B 109.3
C24 C23 H23B 109.3
H23A C23 H23B 107.9
C25 C24 C23 112.7(2)
C25 C24 H24A 109.1
C23 C24 H24A 109.1
C25 C24 H24B 109.1
C23 C24 H24B 109.1
H24A C24 H24B 107.8
C24 C25 C26 112.6(2)
C24 C25 H25A 109.1
C26 C25 H25A 109.1
C24 C25 H25B 109.1
C26 C25 H25B 109.1
H25A C25 H25B 107.8
C25 C26 H26A 109.5
C25 C26 H26B 109.5
H26A C26 H26B 109.5
C25 C26 H26C 109.5
H26A C26 H26C 109.5
H26B C26 H26C 109.5
C28 C27 H27A 109.5
C28 C27 H27B 109.5
H27A C27 H27B 109.5
C28 C27 H27C 109.5
H27A C27 H27C 109.5
H27B C27 H27C 109.5
O3 C28 C29 125.0(2)
O3 C28 C27 115.1(2)
C29 C28 C27 119.9(2)
C28 C29 C30 126.9(2)
C28 C29 H29 116.6
C30 C29 H29 116.6
N7 C30 C29 122.2(2)
N7 C30 C31 120.2(2)
C29 C30 C31 117.5(2)
C30 C31 H31A 109.5
C30 C31 H31B 109.5
H31A C31 H31B 109.5
C30 C31 H31C 109.5
H31A C31 H31C 109.5
H31B C31 H31C 109.5
N7 C32 C33 108.28(19)
N7 C32 H32A 110.0
C33 C32 H32A 110.0
N7 C32 H32B 110.0
C33 C32 H32B 110.0
H32A C32 H32B 108.4
N8 C33 C32 108.38(19)
N8 C33 H33A 110.0
C32 C33 H33A 110.0
N8 C33 H33B 110.0
C32 C33 H33B 110.0
H33A C33 H33B 108.4
C35 C34 H34A 109.5
C35 C34 H34B 109.5
H34A C34 H34B 109.5
C35 C34 H34C 109.5
H34A C34 H34C 109.5
H34B C34 H34C 109.5
N8 C35 C36 122.3(2)
N8 C35 C34 120.3(2)
C36 C35 C34 117.4(2)
C37 C36 C35 126.1(2)
C37 C36 H36 116.9
C35 C36 H36 116.9
O4 C37 C36 125.4(2)
O4 C37 C38 113.6(2)
C36 C37 C38 121.0(2)
C37 C38 H38A 109.5
C37 C38 H38B 109.5
H38A C38 H38B 109.5
C37 C38 H38C 109.5
H38A C38 H38C 109.5
H38B C38 H38C 109.5
N9 C39 N10 111.3(2)
N9 C39 H39 124.3
N10 C39 H39 124.3
C41 C40 N9 109.1(2)
C41 C40 H40 125.4
N9 C40 H40 125.4
C40 C41 N10 106.8(2)
C40 C41 H41 126.6
N10 C41 H41 126.6
N10 C42 C43 113.1(2)
N10 C42 H42A 109.0
C43 C42 H42A 109.0
N10 C42 H42B 109.0
C43 C42 H42B 109.0
H42A C42 H42B 107.8
C42 C43 C44 110.6(2)
C42 C43 H43A 109.5
C44 C43 H43A 109.5
C42 C43 H43B 109.5
C44 C43 H43B 109.5
H43A C43 H43B 108.1
C45 C44 C43 112.9(2)
C45 C44 H44A 109.0
C43 C44 H44A 109.0
C45 C44 H44B 109.0
C43 C44 H44B 109.0
H44A C44 H44B 107.8
C44 C45 H45A 109.5
C44 C45 H45B 109.5
H45A C45 H45B 109.5
C44 C45 H45C 109.5
H45A C45 H45C 109.5
H45B C45 H45C 109.5
N11 C46 N12 111.4(2)
N11 C46 H46 124.3
N12 C46 H46 124.3
C48 C47 N11 109.2(2)
C48 C47 H47 125.4
N11 C47 H47 125.4
C47 C48 N12 106.8(2)
C47 C48 H48 126.6
N12 C48 H48 126.6
N12 C49 C50 115.3(3)
N12 C49 H49A 108.4
C50 C49 H49A 108.4
N12 C49 H49B 108.4
C50 C49 H49B 108.4
H49A C49 H49B 107.5
C51 C50 C49 114.4(3)
C51 C50 H50A 108.7
C49 C50 H50A 108.7
C51 C50 H50B 108.7
C49 C50 H50B 108.7
H50A C50 H50B 107.6
C50 C51 C52 111.1(3)
C50 C51 H51A 109.4
C52 C51 H51A 109.4
C50 C51 H51B 109.4
C52 C51 H51B 109.4
H51A C51 H51B 108.0
C51 C52 H52A 109.5
C51 C52 H52B 109.5
H52A C52 H52B 109.5
C51 C52 H52C 109.5
H52A C52 H52C 109.5
H52B C52 H52C 109.5
C4 N1 C6 122.6(2)
C4 N1 Fe1 125.55(16)
C6 N1 Fe1 111.84(15)
C9 N2 C7 119.50(19)
C9 N2 Fe1 125.94(16)
C7 N2 Fe1 114.19(15)
C20 N3 C21 106.3(2)
C20 N3 Fe1 131.38(16)
C21 N3 Fe1 122.36(16)
C20 N4 C22 107.2(2)
C20 N4 C23 126.8(2)
C22 N4 C23 125.9(2)
C13 N5 C14 105.7(2)
C13 N5 Fe1 127.06(16)
C14 N5 Fe1 126.76(17)
C13 N6 C15 106.9(2)
C13 N6 C16 124.4(2)
C15 N6 C16 128.7(2)
C30 N7 C32 120.27(19)
C30 N7 Fe2 125.42(16)
C32 N7 Fe2 114.22(14)
C35 N8 C33 120.7(2)
C35 N8 Fe2 125.45(17)
C33 N8 Fe2 113.55(15)
C39 N9 C40 105.6(2)
C39 N9 Fe2 130.09(16)
C40 N9 Fe2 124.29(16)
C39 N10 C41 107.2(2)
C39 N10 C42 126.3(2)
C41 N10 C42 126.6(2)
C46 N11 C47 105.7(2)
C46 N11 Fe2 132.51(16)
C47 N11 Fe2 121.69(16)
C46 N12 C48 106.9(2)
C46 N12 C49 126.1(2)
C48 N12 C49 126.9(2)
C2 O1 Fe1 123.48(15)
C11 O2 Fe1 125.06(15)
C28 O3 Fe2 124.83(15)
C37 O4 Fe2 124.20(16)
F2 P1 F5 90.74(15)
F2 P1 F3 90.06(14)
F5 P1 F3 90.59(12)
F2 P1 F4 176.06(16)
F5 P1 F4 93.12(16)
F3 P1 F4 90.68(14)
F2 P1 F1 91.11(15)
F5 P1 F1 89.63(11)
F3 P1 F1 178.81(15)
F4 P1 F1 88.14(15)
F2 P1 F6 88.42(13)
F5 P1 F6 178.97(15)
F3 P1 F6 90.02(11)
F4 P1 F6 87.71(14)
F1 P1 F6 89.78(11)
F9 P2 F11 91.72(12)
F9 P2 F7 178.41(13)
F11 P2 F7 89.79(12)
F9 P2 F8 90.76(11)
F11 P2 F8 90.83(9)
F7 P2 F8 89.72(11)
F9 P2 F10 90.04(12)
F11 P2 F10 90.49(10)
F7 P2 F10 89.44(11)
F8 P2 F10 178.44(11)
F9 P2 F12 89.06(11)
F11 P2 F12 179.15(12)
F7 P2 F12 89.43(11)
F8 P2 F12 89.51(8)
F10 P2 F12 89.16(9)
N1 Fe1 O1 93.75(8)
N1 Fe1 O2 178.31(8)
O1 Fe1 O2 86.66(7)
N1 Fe1 N2 84.88(8)
O1 Fe1 N2 178.34(8)
O2 Fe1 N2 94.73(7)
N1 Fe1 N3 91.45(8)
O1 Fe1 N3 87.89(7)
O2 Fe1 N3 86.92(7)
N2 Fe1 N3 93.09(8)
N1 Fe1 N5 92.46(8)
O1 Fe1 N5 88.32(7)
O2 Fe1 N5 89.19(7)
N2 Fe1 N5 90.79(8)
N3 Fe1 N5 174.72(8)
O4 Fe2 N8 95.14(8)
O4 Fe2 O3 84.64(7)
N8 Fe2 O3 179.21(8)
O4 Fe2 N7 179.42(8)
N8 Fe2 N7 84.97(8)
O3 Fe2 N7 95.27(7)
O4 Fe2 N9 88.45(7)
N8 Fe2 N9 92.65(8)
O3 Fe2 N9 88.10(7)
N7 Fe2 N9 90.97(8)
O4 Fe2 N11 86.43(7)
N8 Fe2 N11 91.18(8)
O3 Fe2 N11 88.06(7)
N7 Fe2 N11 94.14(8)
N9 Fe2 N11 173.87(8)

loop_
_geom_bond_atom_site_label_1
_geom_bond_atom_site_label_2
_geom_bond_distance
C1 C2 1.508(3)
C1 H1A 0.9800
C1 H1B 0.9800
C1 H1C 0.9800
C2 O1 1.289(3)
C2 C3 1.381(4)
C3 C4 1.413(3)
C3 H3 0.9500
C4 N1 1.315(3)
C4 C5 1.517(3)
C5 H5A 0.9800
C5 H5B 0.9800
C5 H5C 0.9800
C6 N1 1.469(3)
C6 C7 1.514(3)
C6 H6A 0.9900
C6 H6B 0.9900
C7 N2 1.475(3)
C7 H7A 0.9900
C7 H7B 0.9900
C8 C9 1.512(3)
C8 H8A 0.9800
C8 H8B 0.9800
C8 H8C 0.9800
C9 N2 1.310(3)
C9 C10 1.417(3)
C10 C11 1.388(3)
C10 H10 0.9500
C11 O2 1.289(3)
C11 C12 1.502(3)
C12 H12A 0.9800
C12 H12B 0.9800
C12 H12C 0.9800
C13 N5 1.322(3)
C13 N6 1.345(3)
C13 H13 0.9500
C14 C15 1.354(4)
C14 N5 1.373(3)
C14 H14 0.9500
C15 N6 1.372(3)
C15 H15 0.9500
C16 N6 1.475(3)
C16 C17 1.526(4)
C16 H16A 0.9900
C16 H16B 0.9900
C17 C18 1.525(4)
C17 H17A 0.9900
C17 H17B 0.9900
C18 C19 1.499(5)
C18 H18A 0.9900
C18 H18B 0.9900
C19 H19A 0.9800
C19 H19B 0.9800
C19 H19C 0.9800
C20 N3 1.325(3)
C20 N4 1.342(3)
C20 H20 0.9500
C21 C22 1.353(4)
C21 N3 1.379(3)
C21 H21 0.9500
C22 N4 1.374(3)
C22 H22 0.9500
C23 N4 1.471(3)
C23 C24 1.521(3)
C23 H23A 0.9900
C23 H23B 0.9900
C24 C25 1.517(3)
C24 H24A 0.9900
C24 H24B 0.9900
C25 C26 1.519(4)
C25 H25A 0.9900
C25 H25B 0.9900
C26 H26A 0.9800
C26 H26B 0.9800
C26 H26C 0.9800
C27 C28 1.509(3)
C27 H27A 0.9800
C27 H27B 0.9800
C27 H27C 0.9800
C28 O3 1.282(3)
C28 C29 1.388(3)
C29 C30 1.411(3)
C29 H29 0.9500
C30 N7 1.315(3)
C30 C31 1.514(3)
C31 H31A 0.9800
C31 H31B 0.9800
C31 H31C 0.9800
C32 N7 1.473(3)
C32 C33 1.515(3)
C32 H32A 0.9900
C32 H32B 0.9900
C33 N8 1.471(3)
C33 H33A 0.9900
C33 H33B 0.9900
C34 C35 1.513(3)
C34 H34A 0.9800
C34 H34B 0.9800
C34 H34C 0.9800
C35 N8 1.315(3)
C35 C36 1.413(4)
C36 C37 1.376(4)
C36 H36 0.9500
C37 O4 1.291(3)
C37 C38 1.502(3)
C38 H38A 0.9800
C38 H38B 0.9800
C38 H38C 0.9800
C39 N9 1.324(3)
C39 N10 1.340(3)
C39 H39 0.9500
C40 C41 1.352(4)
C40 N9 1.381(3)
C40 H40 0.9500
C41 N10 1.370(3)
C41 H41 0.9500
C42 N10 1.472(3)
C42 C43 1.512(4)
C42 H42A 0.9900
C42 H42B 0.9900
C43 C44 1.528(3)
C43 H43A 0.9900
C43 H43B 0.9900
C44 C45 1.524(4)
C44 H44A 0.9900
C44 H44B 0.9900
C45 H45A 0.9800
C45 H45B 0.9800
C45 H45C 0.9800
C46 N11 1.321(3)
C46 N12 1.347(3)
C46 H46 0.9500
C47 C48 1.351(4)
C47 N11 1.384(3)
C47 H47 0.9500
C48 N12 1.375(3)
C48 H48 0.9500
C49 N12 1.482(3)
C49 C50 1.496(4)
C49 H49A 0.9900
C49 H49B 0.9900
C50 C51 1.483(5)
C50 H50A 0.9900
C50 H50B 0.9900
C51 C52 1.573(5)
C51 H51A 0.9900
C51 H51B 0.9900
C52 H52A 0.9800
C52 H52B 0.9800
C52 H52C 0.9800
N1 Fe1 1.9005(19)
N2 Fe1 1.9158(19)
N3 Fe1 1.9750(19)
N5 Fe1 1.984(2)
N7 Fe2 1.9144(19)
N8 Fe2 1.9024(19)
N9 Fe2 1.991(2)
N11 Fe2 1.995(2)
O1 Fe1 1.9060(16)
O2 Fe1 1.9140(16)
O3 Fe2 1.9057(16)
O4 Fe2 1.8995(16)
F1 P1 1.5905(19)
F2 P1 1.561(2)
F3 P1 1.5825(18)
F4 P1 1.589(2)
F5 P1 1.562(2)
F6 P1 1.5968(18)
F7 P2 1.5856(18)
F8 P2 1.5915(16)
F9 P2 1.5784(19)
F10 P2 1.6007(17)
F11 P2 1.5835(17)
F12 P2 1.6032(16)
